data_7200740
loop_
_publ_author_name
'Omondi, Bernard'
'Lemmerer, Andreas'
'Fernandes, Manuel A.'
'Levendis, Demetrius C.'
'Layh, Marcus'

_publ_section_title
;
 The influence of substitution and weak interactions on the crystal
 structures of a series of 2,6-disubstituted N-arylthioamides
;
_journal_issue 8
_journal_name_full CrystEngComm
_journal_page_first 1658
_journal_paper_doi 10.1039/b820944h
_journal_volume 11
_journal_year 2009
_chemical_formula_moiety 'C9 H11 N S'
_chemical_formula_sum 'C9 H11 N S'
_chemical_formula_weight 165.25
_chemical_name_common 2,6-dimethylphenylthioamide
_chemical_name_systematic
;
2,6-dimethylphenylthioamide
;
_space_group_IT_number 15
_symmetry_cell_setting monoclinic
_symmetry_space_group_name_Hall '-C 2yc'
_symmetry_space_group_name_H-M 'C 1 2/c 1'
_atom_sites_solution_hydrogens geom
_atom_sites_solution_primary direct
_atom_sites_solution_secondary difmap
_audit_conform_dict_location ftp://ftp.iucr.org/pub/cif_core.dic
_audit_conform_dict_name cif_core.dic
_audit_conform_dict_version 2.3
_audit_creation_date 2009-03-02T17:41:27-00:00
_audit_creation_method 'WinGX routine CIF_UPDATE'
_cell_angle_alpha 90
_cell_angle_beta 101.422(4)
_cell_angle_gamma 90
_cell_formula_units_Z 8
_cell_length_a 14.555(2)
_cell_length_b 8.0597(13)
_cell_length_c 16.133(3)
_cell_measurement_reflns_used 628
_cell_measurement_temperature 173(2)
_cell_measurement_theta_max 23.064
_cell_measurement_theta_min 2.85
_cell_volume 1855.1(5)
_computing_cell_refinement 'Bruker SAINT+, Bruker (1999)'
_computing_data_collection 'Bruker SMART, Bruker (1998)'
_computing_data_reduction 'Bruker SAINT+'
_computing_molecular_graphics
;
Ortep-3 for Windows (Farrugia, 1997) and DIAMOND (Brandenburg, 1999)
;
_computing_publication_material
;
WinGX publication routines (Farrugia, 1999) and PLATON (Spek, 2003)
;
_computing_structure_refinement 'SHELXL-97 (Sheldrick, 2008)'
_computing_structure_solution 'SHELXS-97 (Sheldrick, 2008)'
_diffrn_ambient_temperature 173(2)
_diffrn_measured_fraction_theta_full 0.997
_diffrn_measured_fraction_theta_max 0.997
_diffrn_measurement_device_type 'Bruker SMART 1K CCD area detector'
_diffrn_measurement_method '\w scans'
_diffrn_radiation_monochromator graphite
_diffrn_radiation_type MoK\a
_diffrn_radiation_wavelength 0.71073
_diffrn_reflns_av_R_equivalents 0.0479
_diffrn_reflns_av_unetI/netI 0.0653
_diffrn_reflns_limit_h_max 11
_diffrn_reflns_limit_h_min -19
_diffrn_reflns_limit_k_max 10
_diffrn_reflns_limit_k_min -10
_diffrn_reflns_limit_l_max 21
_diffrn_reflns_limit_l_min -20
_diffrn_reflns_number 6215
_diffrn_reflns_theta_full 27.99
_diffrn_reflns_theta_max 27.99
_diffrn_reflns_theta_min 2.58
_diffrn_standards_number 0
_exptl_absorpt_coefficient_mu 0.285
_exptl_absorpt_correction_T_max 0.9831
_exptl_absorpt_correction_T_min 0.8775
_exptl_absorpt_correction_type multi-scan
_exptl_absorpt_process_details 'SADABS (Sheldrick, 1996)'
_exptl_crystal_colour 'pale yellow'
_exptl_crystal_density_diffrn 1.183
_exptl_crystal_density_method 'not measured'
_exptl_crystal_description block
_exptl_crystal_F_000 704
_exptl_crystal_size_max 0.47
_exptl_crystal_size_mid 0.2
_exptl_crystal_size_min 0.06
_refine_diff_density_max 0.165
_refine_diff_density_min -0.22
_refine_diff_density_rms 0.046
_refine_ls_extinction_method none
_refine_ls_goodness_of_fit_ref 0.981
_refine_ls_hydrogen_treatment mixed
_refine_ls_matrix_type full
_refine_ls_number_parameters 105
_refine_ls_number_reflns 2230
_refine_ls_number_restraints 0
_refine_ls_restrained_S_all 0.981
_refine_ls_R_factor_all 0.1057
_refine_ls_R_factor_gt 0.0462
_refine_ls_shift/su_max 0.022
_refine_ls_shift/su_mean 0.001
_refine_ls_structure_factor_coef Fsqd
_refine_ls_weighting_details 'calc w=1/[\s^2^(Fo^2^)+(0.0502P)^2^+0.3281P] where P=(Fo^2^+2Fc^2^)/3'
_refine_ls_weighting_scheme calc
_refine_ls_wR_factor_gt 0.0989
_refine_ls_wR_factor_ref 0.1178
_reflns_number_gt 1253
_reflns_number_total 2230
_reflns_threshold_expression >2sigma(I)
_cod_data_source_file b820944h.txt
_cod_data_source_block 4
_cod_depositor_comments
;
The following automatic conversions were performed:
'_symmetry_cell_setting' value 'Monoclinic' changed to 'monoclinic'
according to '/home/saulius/struct/CIF-dictionaries/cif_core.dic'
dictionary named 'cif_core.dic' version 2.4.1 from 2010-06-29.

Automatic conversion script
Id: cif_fix_enum 1527 2010-12-29 10:47:43Z saulius 
;
_cod_original_sg_symbol_H-M C2/c
_cod_database_code 7200740

loop_
_symmetry_equiv_pos_as_xyz
'x, y, z'
'-x, y, -z+1/2'
'x+1/2, y+1/2, z'
'-x+1/2, y+1/2, -z+1/2'
'-x, -y, -z'
'x, -y, z-1/2'
'-x+1/2, -y+1/2, -z'
'x+1/2, -y+1/2, z-1/2'

loop_
_atom_site_label
_atom_site_type_symbol
_atom_site_fract_x
_atom_site_fract_y
_atom_site_fract_z
_atom_site_U_iso_or_equiv
_atom_site_adp_type
_atom_site_occupancy
_atom_site_symmetry_multiplicity
_atom_site_calc_flag
_atom_site_refinement_flags
_atom_site_disorder_assembly
_atom_site_disorder_group
C1 C 0.87318(15) 0.3543(2) 0.43529(12) 0.0369(5) Uani 1 1 d . . .
C2 C 0.95664(16) 0.2655(3) 0.44578(14) 0.0486(6) Uani 1 1 d . . .
C3 C 1.00356(18) 0.2357(3) 0.52854(16) 0.0616(7) Uani 1 1 d . . .
H3 H 1.0601 0.1735 0.5382 0.074 Uiso 1 1 calc R . .
C4 C 0.96929(19) 0.2950(4) 0.59623(15) 0.0646(7) Uani 1 1 d . . .
H4 H 1.0024 0.2736 0.6521 0.077 Uiso 1 1 calc R . .
C5 C 0.88768(18) 0.3850(3) 0.58382(14) 0.0530(6) Uani 1 1 d . . .
H5 H 0.8652 0.426 0.6313 0.064 Uiso 1 1 calc R . .
C6 C 0.83757(15) 0.4169(2) 0.50304(13) 0.0416(5) Uani 1 1 d . . .
C7 C 0.78263(15) 0.2700(2) 0.29856(12) 0.0413(5) Uani 1 1 d . . .
H7 H 0.7933 0.1585 0.317 0.05 Uiso 1 1 calc R . .
C8 C 0.99817(19) 0.2065(3) 0.37220(17) 0.0673(7) Uani 1 1 d . . .
H8A H 1.0647 0.1804 0.392 0.101 Uiso 1 1 calc R . .
H8B H 0.9649 0.1069 0.3476 0.101 Uiso 1 1 calc R . .
H8C H 0.9919 0.2939 0.3292 0.101 Uiso 1 1 calc R . .
C9 C 0.74690(17) 0.5114(3) 0.48892(14) 0.0555(6) Uani 1 1 d . . .
H9A H 0.7322 0.5419 0.5436 0.083 Uiso 1 1 calc R . .
H9B H 0.6965 0.4418 0.4576 0.083 Uiso 1 1 calc R . .
H9C H 0.7528 0.6121 0.4563 0.083 Uiso 1 1 calc R . .
N1 N 0.82099(14) 0.3862(2) 0.35155(10) 0.0416(5) Uani 1 1 d . . .
S1 S 0.71810(5) 0.29777(7) 0.20357(4) 0.0585(2) Uani 1 1 d . . .
H1 H 0.8096(18) 0.486(3) 0.3379(15) 0.07 Uiso 1 1 d . . .

loop_
_atom_site_aniso_label
_atom_site_aniso_U_11
_atom_site_aniso_U_22
_atom_site_aniso_U_33
_atom_site_aniso_U_23
_atom_site_aniso_U_13
_atom_site_aniso_U_12
C1 0.0446(13) 0.0305(10) 0.0342(11) 0.0010(8) 0.0044(10) -0.0035(9)
C2 0.0501(14) 0.0465(13) 0.0482(13) 0.0021(10) 0.0073(12) -0.0040(11)
C3 0.0485(15) 0.0705(18) 0.0601(15) 0.0092(13) -0.0026(13) 0.0021(13)
C4 0.0633(17) 0.0812(19) 0.0413(13) 0.0063(13) -0.0089(12) -0.0125(16)
C5 0.0634(18) 0.0568(15) 0.0373(12) -0.0033(11) 0.0068(12) -0.0126(13)
C6 0.0502(14) 0.0346(11) 0.0395(12) -0.0023(9) 0.0081(11) -0.0091(10)
C7 0.0544(14) 0.0302(10) 0.0385(11) 0.0008(9) 0.0073(10) -0.0014(10)
C8 0.0606(17) 0.0721(18) 0.0725(17) -0.0015(14) 0.0212(15) 0.0126(14)
C9 0.0696(17) 0.0447(13) 0.0551(15) -0.0035(11) 0.0194(13) 0.0046(12)
N1 0.0583(12) 0.0284(9) 0.0346(9) 0.0006(8) 0.0011(8) 0.0011(9)
S1 0.0860(5) 0.0411(3) 0.0398(3) -0.0005(3) -0.0083(3) -0.0040(3)

loop_
_atom_type_symbol
_atom_type_description
_atom_type_scat_dispersion_real
_atom_type_scat_dispersion_imag
_atom_type_scat_source
C C 0.0033 0.0016 'International Tables Vol C Tables 4.2.6.8 and 6.1.1.4'
H H 0 0 'International Tables Vol C Tables 4.2.6.8 and 6.1.1.4'
N N 0.0061 0.0033 'International Tables Vol C Tables 4.2.6.8 and 6.1.1.4'
S S 0.1246 0.1234 'International Tables Vol C Tables 4.2.6.8 and 6.1.1.4'

loop_
_geom_angle_atom_site_label_1
_geom_angle_atom_site_label_2
_geom_angle_atom_site_label_3
_geom_angle
_geom_angle_site_symmetry_1
_geom_angle_site_symmetry_3
_geom_angle_publ_flag
C2 C1 C6 122.84(19) . . ?
C2 C1 N1 119.55(18) . . ?
C6 C1 N1 117.60(18) . . ?
C1 C2 C3 117.1(2) . . ?
C1 C2 C8 122.8(2) . . ?
C3 C2 C8 120.1(2) . . ?
C4 C3 C2 121.0(2) . . ?
C4 C3 H3 119.5 . . ?
C2 C3 H3 119.5 . . ?
C5 C4 C3 120.5(2) . . ?
C5 C4 H4 119.7 . . ?
C3 C4 H4 119.7 . . ?
C4 C5 C6 121.0(2) . . ?
C4 C5 H5 119.5 . . ?
C6 C5 H5 119.5 . . ?
C5 C6 C1 117.5(2) . . ?
C5 C6 C9 121.3(2) . . ?
C1 C6 C9 121.13(19) . . ?
N1 C7 S1 126.8(2) . . ?
N1 C7 H7 116.6 . . ?
S1 C7 H7 116.6 . . ?
C2 C8 H8A 109.5 . . ?
C2 C8 H8B 109.5 . . ?
H8A C8 H8B 109.5 . . ?
C2 C8 H8C 109.5 . . ?
H8A C8 H8C 109.5 . . ?
H8B C8 H8C 109.5 . . ?
C6 C9 H9A 109.5 . . ?
C6 C9 H9B 109.5 . . ?
H9A C9 H9B 109.5 . . ?
C6 C9 H9C 109.5 . . ?
H9A C9 H9C 109.5 . . ?
H9B C9 H9C 109.5 . . ?
C7 N1 C1 124.1(2) . . ?
C7 N1 H1 118.3(2) . . ?
C1 N1 H1 117.2(2) . . ?

loop_
_geom_bond_atom_site_label_1
_geom_bond_atom_site_label_2
_geom_bond_distance
_geom_bond_site_symmetry_2
_geom_bond_publ_flag
C1 C2 1.391(3) . ?
C1 C6 1.394(3) . ?
C1 N1 1.436(2) . ?
C2 C3 1.395(3) . ?
C2 C8 1.511(3) . ?
C3 C4 1.373(3) . ?
C3 H3 0.95 . ?
C4 C5 1.372(4) . ?
C4 H4 0.95 . ?
C5 C6 1.386(3) . ?
C5 H5 0.95 . ?
C6 C9 1.501(3) . ?
C7 N1 1.315(3) . ?
C7 S1 1.646(2) . ?
C7 H7 0.95 . ?
C8 H8A 0.98 . ?
C8 H8B 0.98 . ?
C8 H8C 0.98 . ?
C9 H9A 0.98 . ?
C9 H9B 0.98 . ?
C9 H9C 0.98 . ?
N1 H1 0.84(3) . ?

loop_
_geom_hbond_atom_site_label_D
_geom_hbond_atom_site_label_H
_geom_hbond_atom_site_label_A
_geom_hbond_distance_DH
_geom_hbond_distance_HA
_geom_hbond_distance_DA
_geom_hbond_angle_DHA
_geom_hbond_site_symmetry_A
N1 H1 S1 0.84(3) 2.61(3) 3.452(2) 178(2) 4_655
C7 H7 S1 0.95 2.93 3.807(2) 154 4_645
C9 H9A S1 0.98 2.93 3.887(2) 166 6_566

loop_
_geom_torsion_atom_site_label_1
_geom_torsion_atom_site_label_2
_geom_torsion_atom_site_label_3
_geom_torsion_atom_site_label_4
_geom_torsion
_geom_torsion_site_symmetry_1
_geom_torsion_site_symmetry_2
_geom_torsion_site_symmetry_3
_geom_torsion_site_symmetry_4
_geom_torsion_publ_flag
C6 C1 C2 C3 1.9(3) . . . . ?
N1 C1 C2 C3 -178.94(19) . . . . ?
C6 C1 C2 C8 -176.2(2) . . . . ?
N1 C1 C2 C8 2.9(3) . . . . ?
C1 C2 C3 C4 -1.3(4) . . . . ?
C8 C2 C3 C4 176.9(2) . . . . ?
C2 C3 C4 C5 0.1(4) . . . . ?
C3 C4 C5 C6 0.6(4) . . . . ?
C4 C5 C6 C1 0.0(3) . . . . ?
C4 C5 C6 C9 178.4(2) . . . . ?
C2 C1 C6 C5 -1.3(3) . . . . ?
N1 C1 C6 C5 179.56(18) . . . . ?
C2 C1 C6 C9 -179.7(2) . . . . ?
N1 C1 C6 C9 1.2(3) . . . . ?
S1 C7 N1 C1 177.06(17) . . . . ?
C2 C1 N1 C7 63.9(3) . . . . ?
C6 C1 N1 C7 -116.9(2) . . . . ?

loop_
_cod_related_entry_id
_cod_related_entry_database
_cod_related_entry_code
1 ChemSpider 30653567
